data_7023288
loop_
_publ_author_name
'Liu, Pei-Hsin'
'Chuang, Fu-Jung'
'Tu, Cheng-Yi'
'Hu, Ching-Han'
'Lin, Tzu-Wei'
'Wang, Yu-Tang'
'Lin, Chia-Her'
'Datta, Amitabha'
'Huang, Jui-Hsien'

_publ_section_title
;
 Aluminum complexes incorporating symmetrical and asymmetrical tridentate
 pincer type pyrrolyl ligands: synthesis, characterization and reactivity
 study.
;
_journal_issue 37
_journal_name_full 'Dalton transactions (Cambridge, England : 2003)'
_journal_page_first 13754
_journal_page_last 13764
_journal_paper_doi 10.1039/c3dt51133b
_journal_volume 42
_journal_year 2013
_chemical_formula_sum 'C20 H42 Al N5'
_chemical_formula_weight 379.57
_chemical_name_systematic
; 
 ? 
;
_space_group_IT_number 14
_symmetry_cell_setting monoclinic
_symmetry_space_group_name_Hall '-P 2ybc'
_symmetry_space_group_name_H-M 'P 1 21/c 1'
_atom_sites_solution_hydrogens geom
_atom_sites_solution_primary direct
_atom_sites_solution_secondary difmap
_audit_creation_method SHELXL-97
_cell_angle_alpha 90.00
_cell_angle_beta 102.422(8)
_cell_angle_gamma 90.00
_cell_formula_units_Z 16
_cell_length_a 33.541(4)
_cell_length_b 10.5578(13)
_cell_length_c 28.080(4)
_cell_measurement_temperature 150(2)
_cell_measurement_theta_max 28.76
_cell_volume 9711(2)
_computing_cell_refinement 'SAINT V7.68A (Bruker AXS, 2009)'
_computing_data_collection 'APEX2 (Bruker AXS, 2010)'
_computing_data_reduction 'SAINT V7.68A (Bruker AXS, 2009)'
_computing_molecular_graphics 'SHELXTL (Sheldrick, 2008)'
_computing_publication_material SHELXTL
_computing_structure_refinement 'SHELXL-97 (Sheldrick, 2008)'
_computing_structure_solution 'SHELXS-97 (Sheldrick, 2008)'
_diffrn_ambient_temperature 150(2)
_diffrn_detector_area_resol_mean 8.3333
_diffrn_measured_fraction_theta_full 0.994
_diffrn_measured_fraction_theta_max 0.994
_diffrn_measurement_device_type 'Bruker APEX-II CCD'
_diffrn_measurement_method '\f and \w scans'
_diffrn_radiation_monochromator graphite
_diffrn_radiation_source 'fine-focus sealed tube'
_diffrn_radiation_type MoK\a
_diffrn_radiation_wavelength 0.71073
_diffrn_reflns_av_R_equivalents 0.2407
_diffrn_reflns_av_sigmaI/netI 0.1523
_diffrn_reflns_limit_h_max 45
_diffrn_reflns_limit_h_min -45
_diffrn_reflns_limit_k_max 14
_diffrn_reflns_limit_k_min -14
_diffrn_reflns_limit_l_max 28
_diffrn_reflns_limit_l_min -37
_diffrn_reflns_number 136674
_diffrn_reflns_theta_full 28.76
_diffrn_reflns_theta_max 28.76
_diffrn_reflns_theta_min 1.87
_exptl_absorpt_coefficient_mu 0.096
_exptl_absorpt_correction_T_max 0.927
_exptl_absorpt_correction_T_min 0.913
_exptl_absorpt_correction_type multi-scan
_exptl_absorpt_process_details 'SADABS V2008/1 (Bruker AXS, 2008)'
_exptl_crystal_colour colourless
_exptl_crystal_density_diffrn 1.038
_exptl_crystal_density_method 'not measured'
_exptl_crystal_description columnar
_exptl_crystal_F_000 3264
_exptl_crystal_size_max 0.25
_exptl_crystal_size_mid 0.20
_exptl_crystal_size_min 0.20
_refine_diff_density_max 0.675
_refine_diff_density_min -0.537
_refine_diff_density_rms 0.055
_refine_ls_extinction_method none
_refine_ls_goodness_of_fit_ref 0.876
_refine_ls_hydrogen_treatment constr
_refine_ls_matrix_type full
_refine_ls_number_parameters 981
_refine_ls_number_reflns 25097
_refine_ls_number_restraints 0
_refine_ls_restrained_S_all 0.876
_refine_ls_R_factor_all 0.1817
_refine_ls_R_factor_gt 0.0711
_refine_ls_shift/su_max 0.001
_refine_ls_shift/su_mean 0.000
_refine_ls_structure_factor_coef Fsqd
_refine_ls_weighting_details 'calc w=1/[\s^2^(Fo^2^)+(0.1000P)^2^+1.0000P] where P=(Fo^2^+2Fc^2^)/3'
_refine_ls_weighting_scheme calc
_refine_ls_wR_factor_gt 0.1619
_refine_ls_wR_factor_ref 0.2140
_reflns_number_gt 10971
_reflns_number_total 25097
_reflns_threshold_expression >2sigma(I)
_cod_data_source_file c3dt51133b.txt
_cod_data_source_block pei368_0m
_cod_original_sg_symbol_H-M 'P 21/c'
_cod_database_code 7023288

loop_
_symmetry_equiv_pos_as_xyz
'x, y, z'
'-x, y+1/2, -z+1/2'
'-x, -y, -z'
'x, -y-1/2, z-1/2'

loop_
_atom_site_label
_atom_site_type_symbol
_atom_site_fract_x
_atom_site_fract_y
_atom_site_fract_z
_atom_site_U_iso_or_equiv
_atom_site_adp_type
_atom_site_occupancy
_atom_site_symmetry_multiplicity
_atom_site_calc_flag
_atom_site_refinement_flags
Al1 Al 0.37577(2) 0.69472(8) 0.30156(4) 0.0270(2) Uani 1 1 d .
Al4 Al 0.38357(2) 0.81570(8) 0.06033(4) 0.0281(2) Uani 1 1 d .
Al2 Al 0.12222(2) 0.18371(8) 0.12255(4) 0.0271(2) Uani 1 1 d .
Al3 Al 0.11880(2) 0.19025(8) 0.86836(3) 0.0261(2) Uani 1 1 d .
N1 N 0.36817(7) 0.5815(2) 0.34989(10) 0.0299(6) Uani 1 1 d .
N4 N 0.33272(7) 0.7701(2) 0.26307(10) 0.0312(6) Uani 1 1 d .
H4 H 0.3317 0.7594 0.2318 0.037 Uiso 1 1 calc R
N5 N 0.38845(7) 0.5754(2) 0.25227(10) 0.0323(6) Uani 1 1 d .
H5A H 0.3715 0.5069 0.2525 0.039 Uiso 1 1 calc R
H5B H 0.3794 0.6145 0.2226 0.039 Uiso 1 1 calc R
N2 N 0.41641(7) 0.7722(2) 0.34475(10) 0.0332(6) Uani 1 1 d .
N3 N 0.33198(8) 0.3701(2) 0.27395(11) 0.0404(7) Uani 1 1 d .
N6 N 0.14257(7) 0.3155(2) 0.16514(10) 0.0302(6) Uani 1 1 d .
N20 N 0.42942(7) 0.7969(2) 0.03804(10) 0.0334(6) Uani 1 1 d .
H20 H 0.4257 0.8070 0.0063 0.040 Uiso 1 1 calc R
N11 N 0.12465(6) 0.0724(2) 0.91874(9) 0.0261(5) Uani 1 1 d .
N14 N 0.16321(7) 0.2605(2) 0.85324(10) 0.0308(6) Uani 1 1 d .
H14 H 0.1636 0.2555 0.8221 0.037 Uiso 1 1 calc R
N10 N 0.16161(7) 0.1820(2) 0.07900(10) 0.0326(6) Uani 1 1 d .
H10A H 0.1485 0.1406 0.0512 0.039 Uiso 1 1 calc R
H10B H 0.1640 0.2651 0.0701 0.039 Uiso 1 1 calc R
N15 N 0.10471(7) 0.0792(2) 0.81059(9) 0.0302(6) Uani 1 1 d .
H15A H 0.1148 0.1198 0.7867 0.036 Uiso 1 1 calc R
H15B H 0.1205 0.0080 0.8186 0.036 Uiso 1 1 calc R
N7 N 0.13006(7) 0.0735(2) 0.17315(10) 0.0309(6) Uani 1 1 d .
N17 N 0.37201(7) 0.9291(2) 0.10383(10) 0.0324(6) Uani 1 1 d .
N16 N 0.36399(7) 0.6845(2) 0.09338(10) 0.0333(6) Uani 1 1 d .
N13 N 0.15390(7) -0.1412(2) 0.85889(10) 0.0349(6) Uani 1 1 d .
N19 N 0.34636(7) 0.8057(2) -0.00483(10) 0.0352(6) Uani 1 1 d .
H19A H 0.3599 0.8458 -0.0258 0.042 Uiso 1 1 calc R
H19B H 0.3455 0.7213 -0.0132 0.042 Uiso 1 1 calc R
N12 N 0.07968(7) 0.2713(2) 0.89206(10) 0.0309(6) Uani 1 1 d .
N9 N 0.07745(7) 0.2079(2) 0.07578(10) 0.0315(6) Uani 1 1 d .
H9 H 0.0814 0.1959 0.0461 0.038 Uiso 1 1 calc R
N8 N 0.16778(9) 0.4804(3) 0.08214(11) 0.0453(7) Uani 1 1 d .
N18 N 0.34750(10) 0.5108(3) -0.00063(13) 0.0553(9) Uani 1 1 d .
C6 C 0.39730(9) 0.5990(3) 0.39185(12) 0.0337(7) Uani 1 1 d .
C13 C 0.29870(9) 0.8461(3) 0.27315(13) 0.0367(8) Uani 1 1 d .
C9 C 0.34780(9) 0.4707(3) 0.35512(13) 0.0361(8) Uani 1 1 d .
C5 C 0.42529(9) 0.7113(3) 0.39274(13) 0.0397(8) Uani 1 1 d .
H5C H 0.4211 0.7723 0.4179 0.048 Uiso 1 1 calc R
H5D H 0.4541 0.6830 0.4009 0.048 Uiso 1 1 calc R
C8 C 0.36378(11) 0.4201(3) 0.39999(14) 0.0453(9) Uani 1 1 d .
H8 H 0.3552 0.3441 0.4129 0.054 Uiso 1 1 calc R
C17 C 0.42954(9) 0.5202(3) 0.25046(13) 0.0387(8) Uani 1 1 d .
C1 C 0.43970(10) 0.8895(3) 0.34161(14) 0.0439(9) Uani 1 1 d .
C10 C 0.31537(9) 0.4237(3) 0.31456(13) 0.0408(8) Uani 1 1 d .
H10C H 0.2966 0.4942 0.3020 0.049 Uiso 1 1 calc R
H10D H 0.2994 0.3576 0.3271 0.049 Uiso 1 1 calc R
C15 C 0.28808(11) 0.9518(3) 0.23584(15) 0.0498(10) Uani 1 1 d .
H15C H 0.3121 1.0053 0.2369 0.075 Uiso 1 1 calc R
H15D H 0.2659 1.0031 0.2434 0.075 Uiso 1 1 calc R
H15E H 0.2794 0.9151 0.2032 0.075 Uiso 1 1 calc R
C18 C 0.44893(10) 0.4710(3) 0.30072(15) 0.0517(10) Uani 1 1 d .
H18A H 0.4535 0.5415 0.3239 0.078 Uiso 1 1 calc R
H18B H 0.4751 0.4308 0.2999 0.078 Uiso 1 1 calc R
H18C H 0.4308 0.4087 0.3109 0.078 Uiso 1 1 calc R
C11 C 0.35263(12) 0.2500(3) 0.28923(17) 0.0625(12) Uani 1 1 d .
H11A H 0.3330 0.1897 0.2977 0.094 Uiso 1 1 calc R
H11B H 0.3748 0.2644 0.3177 0.094 Uiso 1 1 calc R
H11C H 0.3639 0.2155 0.2625 0.094 Uiso 1 1 calc R
C4 C 0.42754(11) 0.9397(3) 0.28997(14) 0.0505(10) Uani 1 1 d .
H4A H 0.4352 0.8783 0.2674 0.076 Uiso 1 1 calc R
H4B H 0.4416 1.0202 0.2876 0.076 Uiso 1 1 calc R
H4C H 0.3979 0.9533 0.2815 0.076 Uiso 1 1 calc R
C2 C 0.42920(12) 0.9920(3) 0.37611(16) 0.0554(11) Uani 1 1 d .
H2A H 0.3995 1.0034 0.3698 0.083 Uiso 1 1 calc R
H2B H 0.4422 1.0721 0.3704 0.083 Uiso 1 1 calc R
H2C H 0.4392 0.9655 0.4100 0.083 Uiso 1 1 calc R
C7 C 0.39562(10) 0.5019(3) 0.42391(14) 0.0432(9) Uani 1 1 d .
H7 H 0.4123 0.4915 0.4556 0.052 Uiso 1 1 calc R
C14 C 0.31140(12) 0.9026(4) 0.32368(15) 0.0623(11) Uani 1 1 d .
H14A H 0.3191 0.8344 0.3476 0.093 Uiso 1 1 calc R
H14B H 0.2886 0.9507 0.3313 0.093 Uiso 1 1 calc R
H14C H 0.3348 0.9591 0.3249 0.093 Uiso 1 1 calc R
C19 C 0.42288(11) 0.4129(4) 0.21308(16) 0.0573(11) Uani 1 1 d .
H19C H 0.4045 0.3495 0.2223 0.086 Uiso 1 1 calc R
H19D H 0.4491 0.3733 0.2122 0.086 Uiso 1 1 calc R
H19E H 0.4107 0.4470 0.1808 0.086 Uiso 1 1 calc R
C20 C 0.45523(11) 0.6245(4) 0.23482(17) 0.0586(11) Uani 1 1 d .
H20A H 0.4405 0.6614 0.2040 0.088 Uiso 1 1 calc R
H20B H 0.4812 0.5890 0.2304 0.088 Uiso 1 1 calc R
H20C H 0.4606 0.6904 0.2600 0.088 Uiso 1 1 calc R
C3 C 0.48563(10) 0.8655(4) 0.35426(16) 0.0582(11) Uani 1 1 d .
H3A H 0.4942 0.8453 0.3890 0.087 Uiso 1 1 calc R
H3B H 0.5000 0.9415 0.3470 0.087 Uiso 1 1 calc R
H3C H 0.4922 0.7943 0.3349 0.087 Uiso 1 1 calc R
C12 C 0.29876(12) 0.3507(4) 0.23142(16) 0.0624(11) Uani 1 1 d .
H12A H 0.3098 0.3162 0.2045 0.094 Uiso 1 1 calc R
H12B H 0.2853 0.4318 0.2215 0.094 Uiso 1 1 calc R
H12C H 0.2789 0.2910 0.2397 0.094 Uiso 1 1 calc R
C16 C 0.26111(10) 0.7631(4) 0.2708(2) 0.0722(14) Uani 1 1 d .
H16A H 0.2541 0.7213 0.2389 0.108 Uiso 1 1 calc R
H16B H 0.2382 0.8157 0.2754 0.108 Uiso 1 1 calc R
H16C H 0.2670 0.6989 0.2966 0.108 Uiso 1 1 calc R
C26 C 0.15801(9) 0.2703(3) 0.21093(12) 0.0320(7) Uani 1 1 d .
C25 C 0.15048(10) 0.1321(3) 0.21932(13) 0.0391(8) Uani 1 1 d .
H25A H 0.1767 0.0887 0.2322 0.047 Uiso 1 1 calc R
H25B H 0.1332 0.1235 0.2436 0.047 Uiso 1 1 calc R
C27 C 0.17907(9) 0.3651(3) 0.23911(13) 0.0403(8) Uani 1 1 d .
H27 H 0.1927 0.3591 0.2724 0.048 Uiso 1 1 calc R
C30 C 0.14277(10) 0.5136(3) 0.11767(13) 0.0413(8) Uani 1 1 d .
H30A H 0.1137 0.4975 0.1028 0.050 Uiso 1 1 calc R
H30B H 0.1458 0.6052 0.1251 0.050 Uiso 1 1 calc R
C28 C 0.17648(10) 0.4739(3) 0.20886(13) 0.0392(8) Uani 1 1 d .
H28 H 0.1881 0.5546 0.2181 0.047 Uiso 1 1 calc R
C29 C 0.15415(9) 0.4407(3) 0.16419(13) 0.0363(8) Uani 1 1 d .
C21 C 0.11475(9) -0.0560(3) 0.17736(13) 0.0372(8) Uani 1 1 d .
C24 C 0.09963(11) -0.1083(3) 0.12603(14) 0.0478(9) Uani 1 1 d .
H24A H 0.0783 -0.0527 0.1078 0.072 Uiso 1 1 calc R
H24B H 0.0885 -0.1935 0.1280 0.072 Uiso 1 1 calc R
H24C H 0.1224 -0.1124 0.1093 0.072 Uiso 1 1 calc R
C23 C 0.07910(11) -0.0580(3) 0.20315(16) 0.0535(10) Uani 1 1 d .
H23A H 0.0881 -0.0245 0.2363 0.080 Uiso 1 1 calc R
H23B H 0.0695 -0.1452 0.2047 0.080 Uiso 1 1 calc R
H23C H 0.0568 -0.0055 0.1850 0.080 Uiso 1 1 calc R
C22 C 0.14833(11) -0.1442(3) 0.20498(15) 0.0543(10) Uani 1 1 d .
H22A H 0.1720 -0.1411 0.1897 0.081 Uiso 1 1 calc R
H22B H 0.1379 -0.2311 0.2038 0.081 Uiso 1 1 calc R
H22C H 0.1565 -0.1166 0.2390 0.081 Uiso 1 1 calc R
C31 C 0.20873(12) 0.5335(4) 0.09765(17) 0.0662(12) Uani 1 1 d .
H31A H 0.2256 0.5067 0.0750 0.099 Uiso 1 1 calc R
H31B H 0.2210 0.5033 0.1305 0.099 Uiso 1 1 calc R
H31C H 0.2071 0.6262 0.0978 0.099 Uiso 1 1 calc R
C32 C 0.14801(15) 0.5292(4) 0.03433(17) 0.0765(14) Uani 1 1 d .
H32A H 0.1454 0.6214 0.0361 0.115 Uiso 1 1 calc R
H32B H 0.1209 0.4912 0.0242 0.115 Uiso 1 1 calc R
H32C H 0.1645 0.5078 0.0106 0.115 Uiso 1 1 calc R
C34 C 0.03366(10) 0.2777(3) 0.12857(14) 0.0449(9) Uani 1 1 d .
H34A H 0.0425 0.2049 0.1499 0.067 Uiso 1 1 calc R
H34B H 0.0056 0.3004 0.1300 0.067 Uiso 1 1 calc R
H34C H 0.0517 0.3498 0.1394 0.067 Uiso 1 1 calc R
C37 C 0.20480(9) 0.1302(3) 0.09026(13) 0.0412(8) Uani 1 1 d .
C38 C 0.22736(9) 0.1868(3) 0.13799(14) 0.0490(10) Uani 1 1 d .
H38A H 0.2272 0.2794 0.1354 0.073 Uiso 1 1 calc R
H38B H 0.2556 0.1563 0.1453 0.073 Uiso 1 1 calc R
H38C H 0.2139 0.1614 0.1642 0.073 Uiso 1 1 calc R
C33 C 0.03540(8) 0.2439(3) 0.07696(13) 0.0381(8) Uani 1 1 d .
C39 C 0.20274(10) -0.0138(3) 0.09401(16) 0.0568(11) Uani 1 1 d .
H39A H 0.1903 -0.0367 0.1213 0.085 Uiso 1 1 calc R
H39B H 0.2304 -0.0490 0.0994 0.085 Uiso 1 1 calc R
H39C H 0.1862 -0.0481 0.0637 0.085 Uiso 1 1 calc R
C36 C 0.02266(11) 0.3582(4) 0.04361(15) 0.0574(11) Uani 1 1 d .
H36A H 0.0408 0.4296 0.0551 0.086 Uiso 1 1 calc R
H36B H -0.0055 0.3817 0.0442 0.086 Uiso 1 1 calc R
H36C H 0.0245 0.3364 0.0102 0.086 Uiso 1 1 calc R
C40 C 0.22471(11) 0.1669(4) 0.04808(16) 0.0661(12) Uani 1 1 d .
H40A H 0.2084 0.1333 0.0175 0.099 Uiso 1 1 calc R
H40B H 0.2523 0.1315 0.0537 0.099 Uiso 1 1 calc R
H40C H 0.2261 0.2594 0.0460 0.099 Uiso 1 1 calc R
C35 C 0.00621(10) 0.1337(4) 0.05907(18) 0.0709(14) Uani 1 1 d .
H35A H 0.0075 0.1123 0.0255 0.106 Uiso 1 1 calc R
H35B H -0.0217 0.1585 0.0602 0.106 Uiso 1 1 calc R
H35C H 0.0142 0.0598 0.0801 0.106 Uiso 1 1 calc R
C46 C 0.09752(8) 0.0957(3) 0.94788(12) 0.0292(7) Uani 1 1 d .
C53 C 0.19891(8) 0.3246(3) 0.88253(12) 0.0312(7) Uani 1 1 d .
C48 C 0.12977(9) -0.0851(3) 0.97318(13) 0.0371(8) Uani 1 1 d .
H48 H 0.1382 -0.1606 0.9908 0.044 Uiso 1 1 calc R
C49 C 0.14416(8) -0.0399(2) 0.93436(12) 0.0306(7) Uani 1 1 d .
C41 C 0.05834(9) 0.3933(3) 0.87914(12) 0.0343(7) Uani 1 1 d .
C47 C 0.10003(9) 0.0013(3) 0.98218(13) 0.0360(8) Uani 1 1 d .
H47 H 0.0848 -0.0046 1.0070 0.043 Uiso 1 1 calc R
C42 C 0.07201(9) 0.4935(3) 0.91876(13) 0.0399(8) Uani 1 1 d .
H42A H 0.0648 0.4657 0.9491 0.060 Uiso 1 1 calc R
H42B H 0.0584 0.5740 0.9083 0.060 Uiso 1 1 calc R
H42C H 0.1016 0.5048 0.9242 0.060 Uiso 1 1 calc R
C50 C 0.17374(8) -0.0948(3) 0.90773(12) 0.0321(7) Uani 1 1 d .
H50A H 0.1942 -0.0295 0.9044 0.038 Uiso 1 1 calc R
H50B H 0.1884 -0.1658 0.9270 0.038 Uiso 1 1 calc R
C44 C 0.06978(10) 0.4424(3) 0.83275(13) 0.0416(8) Uani 1 1 d .
H44A H 0.0995 0.4499 0.8380 0.062 Uiso 1 1 calc R
H44B H 0.0573 0.5256 0.8245 0.062 Uiso 1 1 calc R
H44C H 0.0599 0.3832 0.8059 0.062 Uiso 1 1 calc R
C43 C 0.01198(9) 0.3768(3) 0.87027(14) 0.0452(9) Uani 1 1 d .
H43A H 0.0034 0.3091 0.8464 0.068 Uiso 1 1 calc R
H43B H -0.0014 0.4562 0.8577 0.068 Uiso 1 1 calc R
H43C H 0.0043 0.3546 0.9010 0.068 Uiso 1 1 calc R
C45 C 0.07080(9) 0.2108(3) 0.93537(14) 0.0398(8) Uani 1 1 d .
H45A H 0.0417 0.1856 0.9291 0.048 Uiso 1 1 calc R
H45B H 0.0760 0.2710 0.9630 0.048 Uiso 1 1 calc R
C52 C 0.18446(10) -0.1691(3) 0.83019(14) 0.0496(9) Uani 1 1 d .
H52A H 0.2035 -0.2334 0.8470 0.074 Uiso 1 1 calc R
H52B H 0.1996 -0.0917 0.8263 0.074 Uiso 1 1 calc R
H52C H 0.1708 -0.2009 0.7980 0.074 Uiso 1 1 calc R
C54 C 0.18926(14) 0.3711(6) 0.92893(18) 0.105(2) Uani 1 1 d .
H54A H 0.1651 0.4256 0.9215 0.157 Uiso 1 1 calc R
H54B H 0.2125 0.4196 0.9472 0.157 Uiso 1 1 calc R
H54C H 0.1839 0.2988 0.9485 0.157 Uiso 1 1 calc R
C51 C 0.13019(11) -0.2550(3) 0.86370(16) 0.0560(11) Uani 1 1 d .
H51A H 0.1485 -0.3213 0.8803 0.084 Uiso 1 1 calc R
H51B H 0.1165 -0.2847 0.8313 0.084 Uiso 1 1 calc R
H51C H 0.1097 -0.2351 0.8828 0.084 Uiso 1 1 calc R
C55 C 0.20904(17) 0.4399(4) 0.8561(2) 0.105(2) Uani 1 1 d .
H55A H 0.2189 0.4137 0.8272 0.158 Uiso 1 1 calc R
H55B H 0.2303 0.4889 0.8778 0.158 Uiso 1 1 calc R
H55C H 0.1845 0.4922 0.8462 0.158 Uiso 1 1 calc R
C56 C 0.23475(12) 0.2390(5) 0.8916(3) 0.139(3) Uani 1 1 d .
H56A H 0.2295 0.1671 0.9115 0.208 Uiso 1 1 calc R
H56B H 0.2589 0.2854 0.9090 0.208 Uiso 1 1 calc R
H56C H 0.2396 0.2081 0.8604 0.208 Uiso 1 1 calc R
C57 C 0.06329(9) 0.0304(3) 0.78516(13) 0.0399(8) Uani 1 1 d .
C60 C 0.06907(11) -0.0717(4) 0.74909(15) 0.0604(11) Uani 1 1 d .
H60A H 0.0831 -0.0356 0.7250 0.091 Uiso 1 1 calc R
H60B H 0.0424 -0.1045 0.7325 0.091 Uiso 1 1 calc R
H60C H 0.0855 -0.1408 0.7666 0.091 Uiso 1 1 calc R
C59 C 0.04258(10) -0.0236(4) 0.82412(15) 0.0544(10) Uani 1 1 d .
H59A H 0.0602 -0.0880 0.8431 0.082 Uiso 1 1 calc R
H59B H 0.0165 -0.0622 0.8084 0.082 Uiso 1 1 calc R
H59C H 0.0377 0.0446 0.8459 0.082 Uiso 1 1 calc R
C58 C 0.03841(11) 0.1398(3) 0.75905(15) 0.0569(11) Uani 1 1 d .
H58A H 0.0331 0.2012 0.7831 0.085 Uiso 1 1 calc R
H58B H 0.0124 0.1078 0.7399 0.085 Uiso 1 1 calc R
H58C H 0.0537 0.1811 0.7373 0.085 Uiso 1 1 calc R
C66 C 0.34389(9) 0.7326(3) 0.12701(12) 0.0347(7) Uani 1 1 d .
C67 C 0.32090(9) 0.6388(3) 0.14213(13) 0.0418(8) Uani 1 1 d .
H67 H 0.3042 0.6468 0.1653 0.050 Uiso 1 1 calc R
C65 C 0.34974(10) 0.8730(3) 0.13825(14) 0.0402(8) Uani 1 1 d .
H65A H 0.3229 0.9148 0.1350 0.048 Uiso 1 1 calc R
H65B H 0.3654 0.8849 0.1721 0.048 Uiso 1 1 calc R
C63 C 0.42282(11) 1.0595(3) 0.16033(15) 0.0534(10) Uani 1 1 d .
H63A H 0.4137 1.0270 0.1889 0.080 Uiso 1 1 calc R
H63B H 0.4329 1.1463 0.1668 0.080 Uiso 1 1 calc R
H63C H 0.4448 1.0057 0.1537 0.080 Uiso 1 1 calc R
C68 C 0.32723(10) 0.5274(3) 0.11609(14) 0.0448(9) Uani 1 1 d .
H68 H 0.3155 0.4466 0.1187 0.054 Uiso 1 1 calc R
C70 C 0.36911(12) 0.4830(3) 0.04995(15) 0.0510(10) Uani 1 1 d .
H70A H 0.3986 0.5011 0.0533 0.061 Uiso 1 1 calc R
H70B H 0.3662 0.3918 0.0566 0.061 Uiso 1 1 calc R
C61 C 0.38715(10) 1.0586(3) 0.11619(13) 0.0399(8) Uani 1 1 d .
C69 C 0.35342(9) 0.5583(3) 0.08650(13) 0.0388(8) Uani 1 1 d .
C64 C 0.40211(12) 1.1120(3) 0.07246(15) 0.0526(10) Uani 1 1 d .
H64A H 0.4233 1.0564 0.0649 0.079 Uiso 1 1 calc R
H64B H 0.4134 1.1969 0.0803 0.079 Uiso 1 1 calc R
H64C H 0.3792 1.1167 0.0442 0.079 Uiso 1 1 calc R
C62 C 0.35308(11) 1.1454(3) 0.12634(16) 0.0555(11) Uani 1 1 d .
H62A H 0.3297 1.1428 0.0985 0.083 Uiso 1 1 calc R
H62B H 0.3633 1.2325 0.1312 0.083 Uiso 1 1 calc R
H62C H 0.3445 1.1163 0.1557 0.083 Uiso 1 1 calc R
C71 C 0.30755(14) 0.4490(5) -0.00980(18) 0.0871(16) Uani 1 1 d .
H71A H 0.2923 0.4708 -0.0426 0.131 Uiso 1 1 calc R
H71B H 0.2923 0.4778 0.0143 0.131 Uiso 1 1 calc R
H71C H 0.3112 0.3570 -0.0073 0.131 Uiso 1 1 calc R
C72 C 0.37110(17) 0.4644(5) -0.0350(2) 0.0910(17) Uani 1 1 d .
H72A H 0.3753 0.3729 -0.0306 0.136 Uiso 1 1 calc R
H72B H 0.3976 0.5074 -0.0290 0.136 Uiso 1 1 calc R
H72C H 0.3562 0.4817 -0.0684 0.136 Uiso 1 1 calc R
C73 C 0.30275(9) 0.8514(4) -0.01916(14) 0.0517(10) Uani 1 1 d .
C76 C 0.30214(12) 0.9943(4) -0.01198(17) 0.0708(13) Uani 1 1 d .
H76A H 0.3127 1.0145 0.0225 0.106 Uiso 1 1 calc R
H76B H 0.2741 1.0254 -0.0221 0.106 Uiso 1 1 calc R
H76C H 0.3193 1.0351 -0.0318 0.106 Uiso 1 1 calc R
C75 C 0.28724(10) 0.8181(5) -0.07241(15) 0.0677(13) Uani 1 1 d .
H75A H 0.2595 0.8511 -0.0836 0.101 Uiso 1 1 calc R
H75B H 0.2870 0.7258 -0.0763 0.101 Uiso 1 1 calc R
H75C H 0.3052 0.8557 -0.0918 0.101 Uiso 1 1 calc R
C74 C 0.27802(10) 0.7842(5) 0.01348(16) 0.0720(14) Uani 1 1 d .
H74A H 0.2898 0.8037 0.0477 0.108 Uiso 1 1 calc R
H74B H 0.2788 0.6925 0.0084 0.108 Uiso 1 1 calc R
H74C H 0.2496 0.8135 0.0052 0.108 Uiso 1 1 calc R
C78 C 0.47256(10) 0.7244(3) 0.11314(13) 0.0455(9) Uani 1 1 d .
H78A H 0.4602 0.7895 0.1303 0.068 Uiso 1 1 calc R
H78B H 0.5009 0.7100 0.1303 0.068 Uiso 1 1 calc R
H78C H 0.4571 0.6454 0.1121 0.068 Uiso 1 1 calc R
C77 C 0.47184(9) 0.7684(3) 0.06148(13) 0.0424(9) Uani 1 1 d .
C80 C 0.48773(12) 0.6633(5) 0.03302(17) 0.0826(16) Uani 1 1 d .
H80A H 0.4701 0.5888 0.0313 0.124 Uiso 1 1 calc R
H80B H 0.5156 0.6406 0.0496 0.124 Uiso 1 1 calc R
H80C H 0.4877 0.6930 0.0000 0.124 Uiso 1 1 calc R
C79 C 0.49848(11) 0.8873(5) 0.06382(19) 0.0874(17) Uani 1 1 d .
H79A H 0.4983 0.9165 0.0307 0.131 Uiso 1 1 calc R
H79B H 0.5265 0.8672 0.0806 0.131 Uiso 1 1 calc R
H79C H 0.4876 0.9541 0.0817 0.131 Uiso 1 1 calc R

loop_
_atom_site_aniso_label
_atom_site_aniso_U_11
_atom_site_aniso_U_22
_atom_site_aniso_U_33
_atom_site_aniso_U_23
_atom_site_aniso_U_13
_atom_site_aniso_U_12
Al1 0.0285(4) 0.0270(4) 0.0261(6) -0.0021(4) 0.0073(4) -0.0044(3)
Al4 0.0269(4) 0.0309(4) 0.0259(6) 0.0010(4) 0.0046(4) 0.0021(3)
Al2 0.0290(4) 0.0263(4) 0.0255(6) -0.0012(4) 0.0051(4) 0.0041(3)
Al3 0.0264(4) 0.0270(4) 0.0249(6) 0.0008(4) 0.0054(4) 0.0035(3)
N1 0.0327(12) 0.0288(12) 0.0278(17) 0.0003(11) 0.0054(11) -0.0016(10)
N4 0.0335(13) 0.0353(13) 0.0260(17) -0.0005(11) 0.0088(11) 0.0017(10)
N5 0.0321(12) 0.0349(13) 0.0291(17) 0.0004(12) 0.0051(11) -0.0006(10)
N2 0.0336(13) 0.0375(13) 0.0281(18) -0.0012(12) 0.0059(11) -0.0093(10)
N3 0.0475(15) 0.0332(14) 0.039(2) -0.0094(13) 0.0057(13) -0.0061(12)
N6 0.0354(12) 0.0288(12) 0.0258(17) 0.0019(11) 0.0054(11) 0.0009(10)
N20 0.0296(12) 0.0432(14) 0.0260(17) 0.0063(12) 0.0029(11) 0.0056(10)
N11 0.0281(11) 0.0264(11) 0.0236(16) 0.0002(10) 0.0050(10) 0.0040(9)
N14 0.0338(12) 0.0331(13) 0.0254(17) -0.0032(11) 0.0063(11) -0.0024(10)
N10 0.0293(12) 0.0397(13) 0.0281(17) -0.0018(12) 0.0046(11) 0.0052(10)
N15 0.0296(12) 0.0330(12) 0.0271(17) 0.0029(11) 0.0043(11) 0.0018(10)
N7 0.0366(13) 0.0250(12) 0.0295(17) -0.0001(11) 0.0037(11) 0.0006(10)
N17 0.0379(13) 0.0309(12) 0.0297(18) -0.0015(11) 0.0101(12) -0.0024(10)
N16 0.0361(13) 0.0337(13) 0.0312(18) -0.0024(12) 0.0100(12) -0.0011(11)
N13 0.0410(14) 0.0287(12) 0.0346(19) -0.0074(12) 0.0071(12) 0.0026(10)
N19 0.0265(12) 0.0474(15) 0.0303(18) -0.0025(13) 0.0034(11) 0.0052(11)
N12 0.0367(13) 0.0326(12) 0.0258(17) 0.0075(11) 0.0123(11) 0.0086(10)
N9 0.0308(12) 0.0355(13) 0.0287(17) -0.0038(11) 0.0073(11) 0.0073(10)
N8 0.0596(18) 0.0444(16) 0.032(2) 0.0072(14) 0.0111(15) -0.0039(13)
N18 0.075(2) 0.0588(19) 0.038(2) -0.0155(16) 0.0246(18) -0.0209(16)
C6 0.0371(16) 0.0375(16) 0.027(2) -0.0004(14) 0.0084(14) 0.0034(13)
C13 0.0380(16) 0.0353(16) 0.040(2) 0.0034(15) 0.0151(15) 0.0054(13)
C9 0.0465(18) 0.0283(15) 0.036(2) 0.0019(14) 0.0136(16) -0.0019(13)
C5 0.0389(16) 0.0482(19) 0.029(2) -0.0028(16) 0.0000(14) -0.0054(14)
C8 0.066(2) 0.0280(16) 0.045(3) 0.0094(16) 0.0169(19) 0.0002(15)
C17 0.0327(15) 0.0474(18) 0.038(2) -0.0081(16) 0.0112(15) 0.0034(13)
C1 0.0463(18) 0.0467(19) 0.041(3) -0.0084(17) 0.0144(17) -0.0209(15)
C10 0.0415(17) 0.0336(16) 0.049(3) 0.0002(16) 0.0126(16) -0.0100(13)
C15 0.063(2) 0.0386(18) 0.050(3) 0.0081(17) 0.0178(19) 0.0131(16)
C18 0.0409(18) 0.061(2) 0.051(3) 0.0002(19) 0.0050(17) 0.0156(16)
C11 0.078(3) 0.0332(19) 0.077(4) -0.0094(19) 0.019(2) -0.0039(18)
C4 0.064(2) 0.0408(18) 0.050(3) 0.0003(18) 0.022(2) -0.0231(16)
C2 0.070(2) 0.046(2) 0.055(3) -0.0166(19) 0.024(2) -0.0275(18)
C7 0.056(2) 0.0404(18) 0.032(2) 0.0052(16) 0.0059(17) 0.0079(15)
C14 0.074(3) 0.072(3) 0.046(3) 0.004(2) 0.024(2) 0.030(2)
C19 0.054(2) 0.060(2) 0.059(3) -0.026(2) 0.016(2) 0.0082(18)
C20 0.053(2) 0.066(2) 0.066(3) -0.009(2) 0.033(2) -0.0066(18)
C3 0.0435(19) 0.073(3) 0.060(3) -0.010(2) 0.0132(19) -0.0269(18)
C12 0.062(2) 0.068(2) 0.054(3) -0.013(2) 0.005(2) -0.0249(19)
C16 0.041(2) 0.056(2) 0.126(5) 0.020(3) 0.031(2) 0.0038(17)
C26 0.0349(15) 0.0351(15) 0.027(2) -0.0003(14) 0.0082(14) -0.0005(12)
C25 0.0457(18) 0.0382(17) 0.032(2) 0.0043(15) 0.0045(15) -0.0025(14)
C27 0.0413(17) 0.0525(19) 0.026(2) -0.0070(16) 0.0053(15) -0.0075(15)
C30 0.0542(19) 0.0296(16) 0.039(2) 0.0030(15) 0.0071(17) 0.0004(14)
C28 0.0486(18) 0.0358(16) 0.034(2) -0.0071(15) 0.0113(16) -0.0119(14)
C29 0.0436(17) 0.0289(15) 0.037(2) -0.0043(14) 0.0097(15) -0.0014(13)
C21 0.0486(18) 0.0252(14) 0.037(2) 0.0008(14) 0.0077(16) 0.0009(13)
C24 0.059(2) 0.0298(16) 0.051(3) 0.0013(16) 0.0039(18) -0.0013(15)
C23 0.065(2) 0.0409(19) 0.059(3) 0.0046(18) 0.024(2) -0.0057(17)
C22 0.071(2) 0.0333(17) 0.053(3) 0.0124(17) 0.002(2) 0.0082(16)
C31 0.067(3) 0.070(3) 0.068(3) 0.007(2) 0.027(2) -0.021(2)
C32 0.115(4) 0.072(3) 0.040(3) 0.019(2) 0.012(3) 0.004(3)
C34 0.0432(18) 0.057(2) 0.038(3) 0.0060(17) 0.0149(16) 0.0188(15)
C37 0.0307(16) 0.056(2) 0.039(2) -0.0033(17) 0.0100(15) 0.0086(14)
C38 0.0337(16) 0.060(2) 0.050(3) -0.0127(19) 0.0012(16) 0.0067(15)
C33 0.0279(15) 0.0497(19) 0.036(2) -0.0031(16) 0.0054(14) 0.0093(13)
C39 0.0443(19) 0.058(2) 0.063(3) -0.013(2) 0.0004(19) 0.0206(17)
C36 0.051(2) 0.083(3) 0.040(3) 0.015(2) 0.0148(18) 0.0342(19)
C40 0.044(2) 0.109(3) 0.051(3) -0.002(3) 0.0236(19) 0.010(2)
C35 0.0354(19) 0.089(3) 0.087(4) -0.032(3) 0.010(2) -0.0058(19)
C46 0.0312(14) 0.0312(15) 0.025(2) -0.0016(13) 0.0059(13) 0.0005(11)
C53 0.0323(14) 0.0295(14) 0.033(2) -0.0061(13) 0.0103(13) -0.0032(12)
C48 0.0484(18) 0.0294(15) 0.032(2) 0.0078(14) 0.0051(15) 0.0032(13)
C49 0.0359(15) 0.0250(14) 0.029(2) 0.0012(13) 0.0032(14) 0.0012(11)
C41 0.0360(15) 0.0349(16) 0.031(2) 0.0037(14) 0.0056(14) 0.0123(12)
C47 0.0487(18) 0.0303(15) 0.031(2) 0.0010(14) 0.0127(15) -0.0003(13)
C42 0.0439(17) 0.0377(17) 0.038(2) -0.0012(15) 0.0081(16) 0.0075(14)
C50 0.0353(15) 0.0237(14) 0.036(2) -0.0001(13) 0.0048(14) 0.0052(11)
C44 0.0541(19) 0.0354(16) 0.035(2) 0.0128(15) 0.0097(16) 0.0127(14)
C43 0.0380(17) 0.0461(19) 0.049(3) 0.0033(17) 0.0031(16) 0.0136(14)
C45 0.0406(17) 0.0417(17) 0.041(2) 0.0077(16) 0.0174(16) 0.0106(14)
C52 0.055(2) 0.052(2) 0.043(3) -0.0087(18) 0.0125(18) 0.0141(16)
C54 0.075(3) 0.198(6) 0.043(3) -0.047(4) 0.018(2) -0.061(3)
C51 0.070(2) 0.0302(17) 0.062(3) -0.0079(17) 0.002(2) -0.0111(16)
C55 0.121(4) 0.081(3) 0.096(5) 0.018(3) -0.017(3) -0.064(3)
C56 0.041(2) 0.090(4) 0.250(8) -0.096(4) -0.044(3) 0.023(2)
C57 0.0335(16) 0.0432(18) 0.038(2) -0.0036(16) -0.0029(15) -0.0011(13)
C60 0.058(2) 0.063(2) 0.053(3) -0.026(2) -0.0061(19) 0.0028(18)
C59 0.0376(18) 0.067(2) 0.058(3) -0.001(2) 0.0085(18) -0.0163(17)
C58 0.050(2) 0.067(2) 0.044(3) -0.002(2) -0.0109(18) 0.0085(18)
C66 0.0324(15) 0.0406(16) 0.030(2) -0.0004(15) 0.0045(14) -0.0029(13)
C67 0.0404(17) 0.057(2) 0.029(2) -0.0024(17) 0.0095(15) -0.0123(15)
C65 0.0460(18) 0.0419(17) 0.036(2) -0.0043(16) 0.0160(16) 0.0001(14)
C63 0.061(2) 0.045(2) 0.051(3) -0.0074(18) 0.0061(19) -0.0136(17)
C68 0.0508(19) 0.0477(19) 0.035(2) -0.0034(17) 0.0070(17) -0.0173(15)
C70 0.069(2) 0.0344(17) 0.056(3) -0.0067(17) 0.026(2) -0.0081(16)
C61 0.0492(18) 0.0320(16) 0.040(2) -0.0012(15) 0.0133(16) 0.0012(14)
C69 0.0451(18) 0.0348(16) 0.037(2) 0.0010(15) 0.0097(16) -0.0034(14)
C64 0.071(2) 0.0385(18) 0.053(3) 0.0011(18) 0.026(2) -0.0048(17)
C62 0.072(2) 0.0379(18) 0.059(3) -0.0077(18) 0.020(2) 0.0061(17)
C71 0.095(3) 0.104(4) 0.059(4) -0.025(3) 0.009(3) -0.051(3)
C72 0.136(4) 0.088(3) 0.065(4) -0.025(3) 0.057(3) -0.012(3)
C73 0.0274(16) 0.098(3) 0.028(2) 0.003(2) 0.0029(14) 0.0150(17)
C76 0.061(2) 0.099(3) 0.053(3) 0.008(2) 0.014(2) 0.048(2)
C75 0.0343(18) 0.130(4) 0.034(3) -0.006(2) -0.0044(16) 0.015(2)
C74 0.0308(18) 0.141(4) 0.044(3) 0.004(3) 0.0092(17) 0.006(2)
C78 0.0413(17) 0.058(2) 0.033(2) 0.0074(17) 0.0002(15) 0.0167(15)
C77 0.0295(15) 0.065(2) 0.033(2) 0.0140(18) 0.0072(14) 0.0119(15)
C80 0.062(2) 0.141(4) 0.044(3) 0.008(3) 0.011(2) 0.066(3)
C79 0.039(2) 0.130(4) 0.085(4) 0.049(3) -0.004(2) -0.023(2)

loop_
_atom_type_symbol
_atom_type_description
_atom_type_scat_dispersion_real
_atom_type_scat_dispersion_imag
_atom_type_scat_source
C C 0.0033 0.0016 'International Tables Vol C Tables 4.2.6.8 and 6.1.1.4'
H H 0.0000 0.0000 'International Tables Vol C Tables 4.2.6.8 and 6.1.1.4'
Li Li -0.0003 0.0001 'International Tables Vol C Tables 4.2.6.8 and 6.1.1.4'
N N 0.0061 0.0033 'International Tables Vol C Tables 4.2.6.8 and 6.1.1.4'
O O 0.0106 0.0060 'International Tables Vol C Tables 4.2.6.8 and 6.1.1.4'
Al Al 0.0645 0.0514 'International Tables Vol C Tables 4.2.6.8 and 6.1.1.4'
Cl Cl 0.1484 0.1585 'International Tables Vol C Tables 4.2.6.8 and 6.1.1.4'

loop_
_geom_angle_atom_site_label_1
_geom_angle_atom_site_label_2
_geom_angle_atom_site_label_3
_geom_angle
N4 Al1 N2 126.53(12)
N4 Al1 N1 120.27(11)
N2 Al1 N1 90.18(12)
N4 Al1 N5 97.30(12)
N2 Al1 N5 120.66(11)
N1 Al1 N5 100.58(11)
N20 Al4 N17 129.27(12)
N20 Al4 N16 120.83(11)
N17 Al4 N16 90.36(12)
N20 Al4 N19 95.10(12)
N17 Al4 N19 118.30(11)
N16 Al4 N19 101.56(12)
N9 Al2 N7 128.70(12)
N9 Al2 N6 119.85(11)
N7 Al2 N6 90.28(12)
N9 Al2 N10 96.55(12)
N7 Al2 N10 118.31(11)
N6 Al2 N10 101.62(11)
N14 Al3 N12 126.57(12)
N14 Al3 N11 119.92(11)
N12 Al3 N11 90.17(11)
N14 Al3 N15 96.61(11)
N12 Al3 N15 121.25(11)
N11 Al3 N15 101.24(11)
C6 N1 C9 107.5(3)
C6 N1 Al1 110.79(19)
C9 N1 Al1 140.3(2)
C13 N4 Al1 133.1(2)
C17 N5 Al1 127.13(19)
C5 N2 C1 114.7(2)
C5 N2 Al1 113.09(18)
C1 N2 Al1 132.0(2)
C12 N3 C11 110.3(3)
C12 N3 C10 109.6(3)
C11 N3 C10 109.7(3)
C26 N6 C29 107.6(3)
C26 N6 Al2 110.80(19)
C29 N6 Al2 140.2(2)
C77 N20 Al4 133.6(2)
C46 N11 C49 107.2(2)
C46 N11 Al3 111.02(18)
C49 N11 Al3 141.3(2)
C53 N14 Al3 132.7(2)
C37 N10 Al2 127.4(2)
C57 N15 Al3 128.6(2)
C25 N7 C21 115.1(2)
C25 N7 Al2 112.60(18)
C21 N7 Al2 131.6(2)
C65 N17 C61 114.7(3)
C65 N17 Al4 112.97(19)
C61 N17 Al4 131.3(2)
C66 N16 C69 107.7(3)
C66 N16 Al4 110.19(19)
C69 N16 Al4 139.0(2)
C51 N13 C52 110.2(3)
C51 N13 C50 109.4(3)
C52 N13 C50 110.5(2)
C73 N19 Al4 127.6(2)
C45 N12 C41 114.2(2)
C45 N12 Al3 113.15(18)
C41 N12 Al3 132.2(2)
C33 N9 Al2 132.8(2)
C32 N8 C31 110.6(3)
C32 N8 C30 109.0(3)
C31 N8 C30 110.0(3)
C72 N18 C71 109.9(3)
C72 N18 C70 110.2(4)
C71 N18 C70 108.8(3)
N1 C6 C7 109.9(3)
N1 C6 C5 116.5(3)
C7 C6 C5 133.5(3)
N4 C13 C14 108.8(3)
N4 C13 C15 110.2(3)
C14 C13 C15 109.5(3)
N4 C13 C16 110.2(3)
C14 C13 C16 109.3(3)
C15 C13 C16 108.8(3)
C8 C9 N1 109.0(3)
C8 C9 C10 130.9(3)
N1 C9 C10 120.1(3)
N2 C5 C6 109.1(3)
C9 C8 C7 107.6(3)
N5 C17 C18 108.3(3)
N5 C17 C20 108.0(3)
C18 C17 C20 111.2(3)
N5 C17 C19 108.1(2)
C18 C17 C19 110.8(3)
C20 C17 C19 110.3(3)
N2 C1 C4 108.3(3)
N2 C1 C3 111.5(3)
C4 C1 C3 109.4(3)
N2 C1 C2 110.8(3)
C4 C1 C2 107.7(3)
C3 C1 C2 109.0(3)
C9 C10 N3 112.6(3)
C6 C7 C8 106.0(3)
N6 C26 C27 109.4(3)
N6 C26 C25 116.3(3)
C27 C26 C25 134.3(3)
N7 C25 C26 109.4(3)
C26 C27 C28 106.7(3)
N8 C30 C29 113.2(3)
C29 C28 C27 107.1(3)
C28 C29 N6 109.3(3)
C28 C29 C30 131.3(3)
N6 C29 C30 119.4(3)
N7 C21 C24 108.1(3)
N7 C21 C23 111.9(2)
C24 C21 C23 108.0(3)
N7 C21 C22 111.9(3)
C24 C21 C22 108.4(3)
C23 C21 C22 108.4(3)
C38 C37 N10 108.4(3)
C38 C37 C39 110.7(3)
N10 C37 C39 108.6(3)
C38 C37 C40 111.5(3)
N10 C37 C40 107.7(3)
C39 C37 C40 109.9(3)
N9 C33 C34 108.6(3)
N9 C33 C36 109.5(3)
C34 C33 C36 109.8(3)
N9 C33 C35 110.2(3)
C34 C33 C35 109.9(3)
C36 C33 C35 108.9(3)
N11 C46 C47 109.9(2)
N11 C46 C45 116.3(3)
C47 C46 C45 133.7(3)
N14 C53 C56 110.5(3)
N14 C53 C54 109.8(3)
C56 C53 C54 111.8(4)
N14 C53 C55 110.0(3)
C56 C53 C55 108.5(4)
C54 C53 C55 106.2(4)
C49 C48 C47 107.5(3)
C48 C49 N11 109.1(3)
C48 C49 C50 130.9(3)
N11 C49 C50 119.9(3)
N12 C41 C44 107.9(2)
N12 C41 C43 111.2(2)
C44 C41 C43 109.4(3)
N12 C41 C42 111.7(3)
C44 C41 C42 107.1(3)
C43 C41 C42 109.3(3)
C46 C47 C48 106.3(3)
N13 C50 C49 112.5(2)
N12 C45 C46 109.3(2)
N15 C57 C58 108.9(3)
N15 C57 C60 108.7(3)
C58 C57 C60 110.7(3)
N15 C57 C59 107.6(3)
C58 C57 C59 110.1(3)
C60 C57 C59 110.8(3)
N16 C66 C67 109.6(3)
N16 C66 C65 116.4(3)
C67 C66 C65 133.9(3)
C66 C67 C68 106.3(3)
N17 C65 C66 108.6(3)
C69 C68 C67 107.5(3)
N18 C70 C69 112.7(3)
N17 C61 C63 111.5(3)
N17 C61 C64 107.9(3)
C63 C61 C64 108.3(3)
N17 C61 C62 111.4(3)
C63 C61 C62 109.3(3)
C64 C61 C62 108.3(3)
C68 C69 N16 108.8(3)
C68 C69 C70 131.4(3)
N16 C69 C70 119.7(3)
N19 C73 C75 107.2(3)
N19 C73 C76 108.7(3)
C75 C73 C76 110.4(4)
N19 C73 C74 108.0(3)
C75 C73 C74 111.5(3)
C76 C73 C74 110.8(3)
N20 C77 C78 107.8(2)
N20 C77 C80 109.2(3)
C78 C77 C80 110.0(3)
N20 C77 C79 110.6(3)
C78 C77 C79 108.7(3)
C80 C77 C79 110.6(4)

loop_
_geom_bond_atom_site_label_1
_geom_bond_atom_site_label_2
_geom_bond_distance
Al1 N4 1.793(2)
Al1 N2 1.813(3)
Al1 N1 1.867(3)
Al1 N5 1.984(3)
Al4 N20 1.792(2)
Al4 N17 1.811(3)
Al4 N16 1.864(3)
Al4 N19 1.983(3)
Al2 N9 1.788(3)
Al2 N7 1.811(3)
Al2 N6 1.866(3)
Al2 N10 1.984(3)
Al3 N14 1.795(2)
Al3 N12 1.809(2)
Al3 N11 1.863(3)
Al3 N15 1.975(3)
N1 C6 1.372(4)
N1 C9 1.378(3)
N4 C13 1.472(4)
N5 C17 1.507(4)
N2 C5 1.465(4)
N2 C1 1.477(4)
N3 C12 1.462(4)
N3 C11 1.465(4)
N3 C10 1.484(4)
N6 C26 1.365(4)
N6 C29 1.379(4)
N20 C77 1.465(4)
N11 C46 1.370(4)
N11 C49 1.379(3)
N14 C53 1.464(4)
N10 C37 1.517(3)
N15 C57 1.509(4)
N7 C25 1.466(4)
N7 C21 1.475(4)
N17 C65 1.468(4)
N17 C61 1.474(4)
N16 C66 1.371(4)
N16 C69 1.382(4)
N13 C51 1.463(4)
N13 C52 1.464(4)
N13 C50 1.474(4)
N19 C73 1.510(4)
N12 C45 1.460(4)
N12 C41 1.480(3)
N9 C33 1.468(3)
N8 C32 1.458(5)
N8 C31 1.461(4)
N8 C30 1.477(4)
N18 C72 1.458(5)
N18 C71 1.463(5)
N18 C70 1.478(5)
C6 C7 1.373(4)
C6 C5 1.509(4)
C13 C14 1.513(5)
C13 C15 1.519(4)
C13 C16 1.525(4)
C9 C8 1.368(5)
C9 C10 1.481(5)
C8 C7 1.425(5)
C17 C18 1.513(5)
C17 C20 1.520(5)
C17 C19 1.528(5)
C1 C4 1.515(5)
C1 C3 1.526(5)
C1 C2 1.543(5)
C26 C27 1.373(4)
C26 C25 1.508(4)
C27 C28 1.420(5)
C30 C29 1.493(5)
C28 C29 1.361(5)
C21 C24 1.525(5)
C21 C23 1.526(5)
C21 C22 1.537(4)
C34 C33 1.506(5)
C37 C38 1.513(5)
C37 C39 1.526(5)
C37 C40 1.530(5)
C33 C36 1.531(5)
C33 C35 1.534(5)
C46 C47 1.375(4)
C46 C45 1.506(4)
C53 C56 1.481(5)
C53 C54 1.492(5)
C53 C55 1.502(5)
C48 C49 1.369(4)
C48 C47 1.414(4)
C49 C50 1.483(4)
C41 C44 1.526(5)
C41 C43 1.531(4)
C41 C42 1.532(4)
C57 C58 1.518(4)
C57 C60 1.520(5)
C57 C59 1.527(5)
C66 C67 1.377(4)
C66 C65 1.518(4)
C67 C68 1.424(5)
C63 C61 1.527(5)
C68 C69 1.372(5)
C70 C69 1.481(5)
C61 C64 1.530(5)
C61 C62 1.538(4)
C73 C75 1.515(5)
C73 C76 1.523(5)
C73 C74 1.536(5)
C78 C77 1.518(5)
C77 C80 1.529(5)
C77 C79 1.534(5)
